data_4317059
loop_
_publ_author_name
'William T. Eckenhoff'
'Tomislav Pintauer'

_publ_section_title
;
 Structural Comparison of Copper(I) and Copper(II) Complexes with
 Tris(2-pyridylmethyl)amine Ligand
;
_journal_name_full 'Inorganic Chemistry'
_journal_page_first 10617
_journal_page_last 10626
_journal_paper_doi 10.1021/ic1016142
_journal_volume 49
_journal_year 2010
_chemical_formula_moiety 'C18 H18 Br Cu N4, Cl O4'
_chemical_formula_sum 'C18 H18 Br Cl Cu N4 O4'
_chemical_formula_weight 533.26
_chemical_name_systematic
; 
 ? 
;
_space_group_IT_number 14
_symmetry_cell_setting monoclinic
_symmetry_space_group_name_Hall '-P 2ybc'
_symmetry_space_group_name_H-M 'P 1 21/c 1'
_atom_sites_solution_hydrogens geom
_atom_sites_solution_primary direct
_atom_sites_solution_secondary difmap
_audit_creation_method SHELXL-97
_cell_angle_alpha 90.00
_cell_angle_beta 92.3810(10)
_cell_angle_gamma 90.00
_cell_formula_units_Z 8
_cell_length_a 14.2907(6)
_cell_length_b 9.5062(4)
_cell_length_c 29.7578(13)
_cell_measurement_reflns_used 9977
_cell_measurement_temperature 150(2)
_cell_measurement_theta_max 32.248
_cell_measurement_theta_min 2.543
_cell_volume 4039.1(3)
_computing_cell_refinement 'SAINT (Bruker, 1998)'
_computing_data_collection 'SMART (Bruker, 1998)'
_computing_data_reduction SAINT
_computing_molecular_graphics 'SHELXTL (Sheldrick, 2000)'
_computing_publication_material 'ORTEP-3 for Windows (Faruggia, 1997)'
_computing_structure_refinement 'SHELXL-97 (Sheldrick, 1997)'
_computing_structure_solution 'SHELXS-97 (Sheldrick, 1997)'
_diffrn_ambient_temperature 150(2)
_diffrn_measured_fraction_theta_full 0.944
_diffrn_measured_fraction_theta_max 0.944
_diffrn_measurement_device_type 'Bruker Smart ApexII'
_diffrn_measurement_method '\f and \w scans'
_diffrn_radiation_monochromator graphite
_diffrn_radiation_source 'fine-focus sealed tube'
_diffrn_radiation_type MoK\a
_diffrn_radiation_wavelength 0.71073
_diffrn_reflns_av_R_equivalents 0.0272
_diffrn_reflns_av_sigmaI/netI 0.0279
_diffrn_reflns_limit_h_max 21
_diffrn_reflns_limit_h_min -21
_diffrn_reflns_limit_k_max 14
_diffrn_reflns_limit_k_min -14
_diffrn_reflns_limit_l_max 43
_diffrn_reflns_limit_l_min -45
_diffrn_reflns_number 49735
_diffrn_reflns_theta_full 32.49
_diffrn_reflns_theta_max 32.49
_diffrn_reflns_theta_min 1.43
_diffrn_standards_interval_count 0
_diffrn_standards_interval_time 0
_diffrn_standards_number 13788
_exptl_absorpt_coefficient_mu 3.225
_exptl_absorpt_correction_T_max 0.267
_exptl_absorpt_correction_T_min 0.184
_exptl_absorpt_correction_type multi-scan
_exptl_absorpt_process_details 'SADABS (Sheldrick, 2002)'
_exptl_crystal_colour green
_exptl_crystal_density_diffrn 1.754
_exptl_crystal_density_method 'not measured'
_exptl_crystal_description rhomboid
_exptl_crystal_F_000 2136
_exptl_crystal_size_max 0.57
_exptl_crystal_size_mid 0.33
_exptl_crystal_size_min 0.30
_refine_diff_density_max 0.894
_refine_diff_density_min -0.463
_refine_diff_density_rms 0.084
_refine_ls_extinction_method none
_refine_ls_goodness_of_fit_ref 1.082
_refine_ls_hydrogen_treatment constr
_refine_ls_matrix_type full
_refine_ls_number_parameters 523
_refine_ls_number_reflns 13788
_refine_ls_number_restraints 0
_refine_ls_restrained_S_all 1.082
_refine_ls_R_factor_all 0.0511
_refine_ls_R_factor_gt 0.0365
_refine_ls_shift/su_max 0.002
_refine_ls_shift/su_mean 0.000
_refine_ls_structure_factor_coef Fsqd
_refine_ls_weighting_details 'calc w=1/[\s^2^(Fo^2^)+(0.0254P)^2^+5.0049P] where P=(Fo^2^+2Fc^2^)/3'
_refine_ls_weighting_scheme calc
_refine_ls_wR_factor_gt 0.0771
_refine_ls_wR_factor_ref 0.0816
_reflns_number_gt 11118
_reflns_number_total 13788
_reflns_threshold_expression >2sigma(I)
_cod_data_source_file ic1016142_si_002_09.cif
_cod_data_source_block '[Cu(TPMA)Br][ClO4]'
_cod_original_sg_symbol_Hall '-p 2ybc'
_cod_database_code 4317059

loop_
_symmetry_equiv_pos_as_xyz
'x, y, z'
'-x, y+1/2, -z+1/2'
'-x, -y, -z'
'x, -y-1/2, z-1/2'

loop_
_atom_site_label
_atom_site_type_symbol
_atom_site_fract_x
_atom_site_fract_y
_atom_site_fract_z
_atom_site_U_iso_or_equiv
_atom_site_adp_type
_atom_site_occupancy
_atom_site_symmetry_multiplicity
_atom_site_calc_flag
_atom_site_refinement_flags
_atom_site_disorder_assembly
_atom_site_disorder_group
Br1 Br 0.105946(17) 0.62614(2) 0.036991(7) 0.02734(5) Uani 1 1 d . . .
Cu2 Cu 0.332022(17) 0.91752(3) 0.903425(8) 0.01792(5) Uani 1 1 d . . .
Cu1 Cu 0.164423(18) 0.77768(3) 0.095141(8) 0.01870(5) Uani 1 1 d . . .
Br2 Br 0.388407(17) 0.79030(2) 0.967760(8) 0.02937(6) Uani 1 1 d . . .
Cl1 Cl 0.20209(3) 0.42096(5) 0.197774(16) 0.02128(9) Uani 1 1 d . . .
Cl2 Cl 0.30151(4) 0.55073(5) 0.798805(16) 0.02181(9) Uani 1 1 d . . .
N3 N 0.05987(12) 0.74645(19) 0.13928(6) 0.0205(3) Uani 1 1 d . . .
N2 N 0.29959(13) 0.70294(19) 0.10380(6) 0.0210(3) Uani 1 1 d . . .
N4 N 0.16459(13) 0.96906(19) 0.05882(6) 0.0240(4) Uani 1 1 d . . .
N1 N 0.21252(12) 0.90809(19) 0.14535(6) 0.0217(3) Uani 1 1 d . . .
N5 N 0.28358(12) 1.03032(18) 0.84901(6) 0.0188(3) Uani 1 1 d . . .
N7 N 0.19998(12) 0.83089(18) 0.89494(5) 0.0184(3) Uani 1 1 d . . .
N8 N 0.33118(13) 1.12000(19) 0.93222(6) 0.0225(3) Uani 1 1 d . . .
N6 N 0.43775(12) 0.87516(18) 0.86095(6) 0.0204(3) Uani 1 1 d . . .
C12 C -0.00045(15) 0.6387(2) 0.13907(8) 0.0241(4) Uani 1 1 d . . .
H12 H -0.0026 0.5773 0.1147 0.029 Uiso 1 1 calc R . .
C2 C 0.33947(15) 0.7372(2) 0.14395(7) 0.0227(4) Uani 1 1 d . . .
C9 C 0.00600(16) 0.8174(3) 0.21076(7) 0.0276(5) Uani 1 1 d . . .
H9 H 0.0095 0.8793 0.2350 0.033 Uiso 1 1 calc R . .
C4 C 0.47852(17) 0.6102(3) 0.12795(9) 0.0329(5) Uani 1 1 d . . .
H4 H 0.5385 0.5787 0.1361 0.039 Uiso 1 1 calc R . .
C8 C 0.06378(14) 0.8350(2) 0.17470(7) 0.0216(4) Uani 1 1 d . . .
C13 C 0.25864(17) 1.0311(2) 0.12486(8) 0.0289(5) Uani 1 1 d . . .
H13A H 0.3224 1.0069 0.1180 0.035 Uiso 1 1 calc R . .
H13B H 0.2608 1.1088 0.1460 0.035 Uiso 1 1 calc R . .
C3 C 0.42852(16) 0.6914(3) 0.15738(8) 0.0294(5) Uani 1 1 d . . .
H3 H 0.4542 0.7148 0.1856 0.035 Uiso 1 1 calc R . .
C14 C 0.20521(16) 1.0746(2) 0.08238(8) 0.0256(4) Uani 1 1 d . . .
C7 C 0.13137(16) 0.9542(2) 0.17113(8) 0.0261(4) Uani 1 1 d . . .
H7A H 0.1007 1.0332 0.1561 0.031 Uiso 1 1 calc R . .
H7B H 0.1527 0.9844 0.2010 0.031 Uiso 1 1 calc R . .
C5 C 0.43771(17) 0.5770(3) 0.08633(9) 0.0332(5) Uani 1 1 d . . .
H5 H 0.4702 0.5237 0.0659 0.040 Uiso 1 1 calc R . .
C6 C 0.34796(16) 0.6240(2) 0.07552(8) 0.0260(4) Uani 1 1 d . . .
H6 H 0.3203 0.6001 0.0477 0.031 Uiso 1 1 calc R . .
C10 C -0.05669(16) 0.7069(3) 0.21003(8) 0.0300(5) Uani 1 1 d . . .
H10 H -0.0965 0.6941 0.2336 0.036 Uiso 1 1 calc R . .
C1 C 0.27936(16) 0.8232(3) 0.17365(7) 0.0263(4) Uani 1 1 d . . .
H1A H 0.2452 0.7617 0.1931 0.032 Uiso 1 1 calc R . .
H1B H 0.3184 0.8850 0.1924 0.032 Uiso 1 1 calc R . .
C11 C -0.05974(15) 0.6156(3) 0.17393(8) 0.0281(5) Uani 1 1 d . . .
H11 H -0.1010 0.5399 0.1731 0.034 Uiso 1 1 calc R . .
C16 C 0.1550(2) 1.2419(3) 0.02679(10) 0.0408(7) Uani 1 1 d . . .
H16 H 0.1509 1.3339 0.0162 0.049 Uiso 1 1 calc R . .
C15 C 0.20050(19) 1.2134(3) 0.06744(10) 0.0362(6) Uani 1 1 d . . .
H15 H 0.2276 1.2855 0.0846 0.043 Uiso 1 1 calc R . .
C17 C 0.11559(19) 1.1332(3) 0.00184(9) 0.0364(6) Uani 1 1 d . . .
H17 H 0.0859 1.1503 -0.0260 0.044 Uiso 1 1 calc R . .
C32 C 0.28223(15) 1.2136(2) 0.90689(7) 0.0223(4) Uani 1 1 d . . .
C25 C 0.22012(15) 0.9356(2) 0.82233(7) 0.0211(4) Uani 1 1 d . . .
H25A H 0.2566 0.8708 0.8050 0.025 Uiso 1 1 calc R . .
H25B H 0.1807 0.9904 0.8016 0.025 Uiso 1 1 calc R . .
C19 C 0.36570(15) 1.0737(2) 0.82346(7) 0.0233(4) Uani 1 1 d . . .
H19A H 0.3939 1.1571 0.8370 0.028 Uiso 1 1 calc R . .
H19B H 0.3460 1.0958 0.7927 0.028 Uiso 1 1 calc R . .
C24 C 0.49938(15) 0.7693(2) 0.86460(8) 0.0256(4) Uani 1 1 d . . .
H24 H 0.4999 0.7126 0.8901 0.031 Uiso 1 1 calc R . .
C20 C 0.43600(14) 0.9559(2) 0.82395(7) 0.0211(4) Uani 1 1 d . . .
C26 C 0.16043(14) 0.8550(2) 0.85382(7) 0.0187(4) Uani 1 1 d . . .
C31 C 0.23281(15) 1.1548(2) 0.86539(7) 0.0232(4) Uani 1 1 d . . .
H31A H 0.1694 1.1282 0.8722 0.028 Uiso 1 1 calc R . .
H31B H 0.2293 1.2261 0.8421 0.028 Uiso 1 1 calc R . .
O5 O 0.37282(13) 0.6253(2) 0.77655(6) 0.0398(4) Uani 1 1 d . . .
C36 C 0.37606(17) 1.1644(3) 0.96995(8) 0.0292(5) Uani 1 1 d . . .
H36 H 0.4106 1.0998 0.9873 0.035 Uiso 1 1 calc R . .
C21 C 0.49700(16) 0.9342(3) 0.78951(8) 0.0284(5) Uani 1 1 d . . .
H21 H 0.4946 0.9913 0.7641 0.034 Uiso 1 1 calc R . .
C30 C 0.15266(15) 0.7549(2) 0.92435(7) 0.0218(4) Uani 1 1 d . . .
H30 H 0.1804 0.7374 0.9526 0.026 Uiso 1 1 calc R . .
C27 C 0.07201(15) 0.8047(2) 0.84113(8) 0.0252(4) Uani 1 1 d . . .
H27 H 0.0460 0.8227 0.8125 0.030 Uiso 1 1 calc R . .
C29 C 0.06385(16) 0.7013(2) 0.91427(8) 0.0274(4) Uani 1 1 d . . .
H29 H 0.0324 0.6493 0.9354 0.033 Uiso 1 1 calc R . .
C33 C 0.27661(17) 1.3544(2) 0.91883(8) 0.0285(5) Uani 1 1 d . . .
H33 H 0.2424 1.4174 0.9008 0.034 Uiso 1 1 calc R . .
C22 C 0.56158(16) 0.8257(3) 0.79368(9) 0.0317(5) Uani 1 1 d . . .
H22 H 0.6038 0.8099 0.7713 0.038 Uiso 1 1 calc R . .
C34 C 0.32261(19) 1.3995(3) 0.95788(9) 0.0335(5) Uani 1 1 d . . .
H34 H 0.3199 1.4934 0.9665 0.040 Uiso 1 1 calc R . .
C35 C 0.37297(18) 1.3030(3) 0.98410(9) 0.0339(5) Uani 1 1 d . . .
H35 H 0.4041 1.3308 1.0107 0.041 Uiso 1 1 calc R . .
C23 C 0.56258(16) 0.7415(3) 0.83149(9) 0.0297(5) Uani 1 1 d . . .
H23 H 0.6048 0.6675 0.8347 0.036 Uiso 1 1 calc R . .
C28 C 0.02311(16) 0.7270(2) 0.87198(8) 0.0284(5) Uani 1 1 d . . .
H28 H -0.0363 0.6925 0.8643 0.034 Uiso 1 1 calc R . .
O4 O 0.20074(15) 0.4560(3) 0.15087(6) 0.0478(5) Uani 1 1 d . . .
O1 O 0.12533(13) 0.4852(2) 0.21878(6) 0.0436(5) Uani 1 1 d . . .
O3 O 0.28764(14) 0.4720(3) 0.21804(7) 0.0550(6) Uani 1 1 d . . .
O2 O 0.1977(2) 0.2725(2) 0.20228(10) 0.0724(8) Uani 1 1 d . . .
O7 O 0.3209(2) 0.4037(2) 0.79954(8) 0.0666(8) Uani 1 1 d . . .
O6 O 0.21355(14) 0.5787(3) 0.77571(7) 0.0588(7) Uani 1 1 d . . .
O8 O 0.29664(15) 0.5993(2) 0.84429(6) 0.0420(5) Uani 1 1 d . . .
C18 C 0.12110(17) 0.9972(2) 0.01919(8) 0.0287(5) Uani 1 1 d . . .
H18 H 0.0937 0.9238 0.0027 0.034 Uiso 1 1 calc R . .

loop_
_atom_site_aniso_label
_atom_site_aniso_U_11
_atom_site_aniso_U_22
_atom_site_aniso_U_33
_atom_site_aniso_U_23
_atom_site_aniso_U_13
_atom_site_aniso_U_12
Br1 0.04003(13) 0.02195(10) 0.01981(9) -0.00401(8) -0.00135(8) -0.00721(9)
Cu2 0.01797(11) 0.01736(11) 0.01829(11) 0.00377(9) -0.00088(8) 0.00030(9)
Cu1 0.02156(12) 0.01743(11) 0.01719(11) -0.00327(9) 0.00184(9) -0.00339(9)
Br2 0.03264(12) 0.02816(11) 0.02650(11) 0.01034(9) -0.00838(9) -0.00264(9)
Cl1 0.0226(2) 0.0232(2) 0.0182(2) -0.00069(17) 0.00173(17) 0.00083(18)
Cl2 0.0248(2) 0.0215(2) 0.0192(2) 0.00105(17) 0.00202(17) -0.00215(18)
N3 0.0193(8) 0.0207(8) 0.0217(8) -0.0004(6) 0.0020(6) 0.0002(6)
N2 0.0237(8) 0.0208(8) 0.0188(8) 0.0004(6) 0.0034(6) -0.0006(7)
N4 0.0274(9) 0.0181(8) 0.0267(9) 0.0006(7) 0.0051(7) -0.0007(7)
N1 0.0215(8) 0.0229(8) 0.0208(8) -0.0066(7) 0.0033(6) -0.0032(7)
N5 0.0203(8) 0.0165(7) 0.0196(7) 0.0008(6) 0.0015(6) 0.0007(6)
N7 0.0193(8) 0.0183(8) 0.0177(7) -0.0011(6) 0.0010(6) 0.0000(6)
N8 0.0220(8) 0.0201(8) 0.0252(8) -0.0017(7) -0.0003(7) 0.0006(7)
N6 0.0182(8) 0.0182(8) 0.0248(8) 0.0008(6) 0.0019(6) -0.0008(6)
C12 0.0208(10) 0.0214(10) 0.0301(10) 0.0017(8) 0.0028(8) 0.0009(8)
C2 0.0214(10) 0.0247(10) 0.0223(9) 0.0017(8) 0.0019(8) -0.0044(8)
C9 0.0272(11) 0.0331(12) 0.0230(10) 0.0000(9) 0.0073(8) 0.0089(9)
C4 0.0217(11) 0.0277(11) 0.0493(14) 0.0056(10) 0.0018(10) 0.0008(9)
C8 0.0202(9) 0.0235(9) 0.0214(9) -0.0012(8) 0.0032(7) 0.0037(8)
C13 0.0298(11) 0.0234(10) 0.0339(11) -0.0092(9) 0.0061(9) -0.0099(9)
C3 0.0239(11) 0.0331(12) 0.0309(11) 0.0039(9) -0.0037(9) -0.0047(9)
C14 0.0269(11) 0.0187(9) 0.0319(11) -0.0054(8) 0.0117(9) -0.0037(8)
C7 0.0269(11) 0.0252(10) 0.0265(10) -0.0093(8) 0.0063(8) -0.0017(8)
C5 0.0291(12) 0.0271(11) 0.0443(14) -0.0001(10) 0.0113(10) 0.0041(9)
C6 0.0300(11) 0.0237(10) 0.0248(10) -0.0003(8) 0.0068(8) 0.0006(9)
C10 0.0222(10) 0.0379(13) 0.0306(11) 0.0120(10) 0.0097(9) 0.0090(9)
C1 0.0236(10) 0.0366(12) 0.0187(9) -0.0048(8) -0.0006(8) -0.0010(9)
C11 0.0185(10) 0.0268(11) 0.0394(12) 0.0092(9) 0.0067(9) 0.0026(8)
C16 0.0462(16) 0.0222(11) 0.0560(17) 0.0124(11) 0.0254(13) 0.0092(11)
C15 0.0431(14) 0.0187(10) 0.0484(15) -0.0044(10) 0.0215(12) -0.0061(10)
C17 0.0389(14) 0.0308(13) 0.0401(13) 0.0129(11) 0.0103(11) 0.0086(11)
C32 0.0244(10) 0.0194(9) 0.0233(9) 0.0000(8) 0.0039(8) 0.0003(8)
C25 0.0247(10) 0.0223(9) 0.0161(8) 0.0014(7) -0.0019(7) -0.0005(8)
C19 0.0265(10) 0.0190(9) 0.0245(10) 0.0061(8) 0.0043(8) -0.0018(8)
C24 0.0199(10) 0.0239(10) 0.0332(11) 0.0009(9) 0.0026(8) 0.0028(8)
C20 0.0203(9) 0.0196(9) 0.0236(9) -0.0007(7) 0.0034(7) -0.0046(7)
C26 0.0192(9) 0.0173(9) 0.0195(8) -0.0025(7) -0.0008(7) 0.0021(7)
C31 0.0265(10) 0.0159(9) 0.0271(10) 0.0021(8) -0.0008(8) 0.0053(8)
O5 0.0333(10) 0.0551(12) 0.0316(9) -0.0008(8) 0.0072(7) -0.0190(9)
C36 0.0286(11) 0.0291(11) 0.0295(11) -0.0057(9) -0.0045(9) -0.0006(9)
C21 0.0296(11) 0.0278(11) 0.0283(11) -0.0034(9) 0.0089(9) -0.0097(9)
C30 0.0230(10) 0.0219(9) 0.0205(9) -0.0012(7) 0.0036(7) -0.0022(8)
C27 0.0226(10) 0.0253(10) 0.0271(10) -0.0039(8) -0.0060(8) 0.0011(8)
C29 0.0240(10) 0.0260(10) 0.0326(11) -0.0003(9) 0.0061(9) -0.0066(9)
C33 0.0363(12) 0.0184(10) 0.0315(11) 0.0011(8) 0.0076(9) 0.0013(9)
C22 0.0242(11) 0.0337(12) 0.0381(12) -0.0112(10) 0.0123(9) -0.0079(9)
C34 0.0404(14) 0.0201(10) 0.0406(13) -0.0089(9) 0.0102(11) -0.0045(9)
C35 0.0349(13) 0.0332(13) 0.0335(12) -0.0127(10) 0.0024(10) -0.0064(10)
C23 0.0184(10) 0.0261(11) 0.0451(14) -0.0068(10) 0.0060(9) 0.0008(8)
C28 0.0199(10) 0.0268(11) 0.0383(12) -0.0042(9) -0.0017(9) -0.0041(8)
O4 0.0560(13) 0.0688(15) 0.0188(8) 0.0036(9) 0.0061(8) -0.0049(11)
O1 0.0303(9) 0.0657(14) 0.0351(9) 0.0015(9) 0.0064(8) 0.0210(9)
O3 0.0284(10) 0.0948(19) 0.0413(11) -0.0225(12) -0.0042(8) -0.0043(11)
O2 0.115(2) 0.0231(10) 0.0828(18) 0.0050(11) 0.0469(17) -0.0029(12)
O7 0.130(2) 0.0229(10) 0.0480(13) -0.0001(9) 0.0190(14) 0.0145(12)
O6 0.0261(10) 0.108(2) 0.0422(11) 0.0265(12) -0.0050(8) -0.0118(11)
O8 0.0658(13) 0.0374(10) 0.0236(8) -0.0044(7) 0.0126(8) 0.0025(9)
C18 0.0347(12) 0.0232(10) 0.0284(11) 0.0035(8) 0.0030(9) 0.0014(9)

loop_
_atom_type_symbol
_atom_type_description
_atom_type_scat_dispersion_real
_atom_type_scat_dispersion_imag
_atom_type_scat_source
C C 0.0033 0.0016 'International Tables Vol C Tables 4.2.6.8 and 6.1.1.4'
H H 0.0000 0.0000 'International Tables Vol C Tables 4.2.6.8 and 6.1.1.4'
N N 0.0061 0.0033 'International Tables Vol C Tables 4.2.6.8 and 6.1.1.4'
O O 0.0106 0.0060 'International Tables Vol C Tables 4.2.6.8 and 6.1.1.4'
Cl Cl 0.1484 0.1585 'International Tables Vol C Tables 4.2.6.8 and 6.1.1.4'
Cu Cu 0.3201 1.2651 'International Tables Vol C Tables 4.2.6.8 and 6.1.1.4'
Br Br -0.2901 2.4595 'International Tables Vol C Tables 4.2.6.8 and 6.1.1.4'

loop_
_geom_angle_atom_site_label_1
_geom_angle_atom_site_label_2
_geom_angle_atom_site_label_3
_geom_angle
_geom_angle_site_symmetry_1
_geom_angle_site_symmetry_3
_geom_angle_publ_flag
N5 Cu2 N6 81.27(7) . . ?
N5 Cu2 N7 80.45(7) . . ?
N6 Cu2 N7 122.65(7) . . ?
N5 Cu2 N8 80.50(7) . . ?
N6 Cu2 N8 116.55(7) . . ?
N7 Cu2 N8 113.17(7) . . ?
N5 Cu2 Br2 178.82(5) . . ?
N6 Cu2 Br2 99.37(5) . . ?
N7 Cu2 Br2 99.97(5) . . ?
N8 Cu2 Br2 98.32(5) . . ?
N1 Cu1 N3 81.44(7) . . ?
N1 Cu1 N2 80.36(7) . . ?
N3 Cu1 N2 124.95(7) . . ?
N1 Cu1 N4 81.03(7) . . ?
N3 Cu1 N4 117.89(7) . . ?
N2 Cu1 N4 109.80(7) . . ?
N1 Cu1 Br1 179.11(5) . . ?
N3 Cu1 Br1 97.76(5) . . ?
N2 Cu1 Br1 100.44(5) . . ?
N4 Cu1 Br1 99.03(5) . . ?
O2 Cl1 O1 110.34(15) . . ?
O2 Cl1 O3 109.81(18) . . ?
O1 Cl1 O3 109.34(13) . . ?
O2 Cl1 O4 108.92(15) . . ?
O1 Cl1 O4 110.38(12) . . ?
O3 Cl1 O4 108.01(13) . . ?
O7 Cl2 O5 110.62(15) . . ?
O7 Cl2 O6 110.82(18) . . ?
O5 Cl2 O6 108.35(12) . . ?
O7 Cl2 O8 108.55(13) . . ?
O5 Cl2 O8 109.99(12) . . ?
O6 Cl2 O8 108.48(14) . . ?
C12 N3 C8 119.14(18) . . ?
C12 N3 Cu1 126.43(15) . . ?
C8 N3 Cu1 113.75(14) . . ?
C6 N2 C2 118.92(19) . . ?
C6 N2 Cu1 128.21(15) . . ?
C2 N2 Cu1 112.83(14) . . ?
C18 N4 C14 119.1(2) . . ?
C18 N4 Cu1 127.75(16) . . ?
C14 N4 Cu1 112.66(15) . . ?
C7 N1 C1 111.44(17) . . ?
C7 N1 C13 110.46(17) . . ?
C1 N1 C13 111.99(18) . . ?
C7 N1 Cu1 108.16(13) . . ?
C1 N1 Cu1 105.94(13) . . ?
C13 N1 Cu1 108.64(13) . . ?
C31 N5 C19 110.84(16) . . ?
C31 N5 C25 111.34(16) . . ?
C19 N5 C25 111.90(16) . . ?
C31 N5 Cu2 108.27(12) . . ?
C19 N5 Cu2 107.67(12) . . ?
C25 N5 Cu2 106.58(12) . . ?
C30 N7 C26 118.79(18) . . ?
C30 N7 Cu2 128.22(14) . . ?
C26 N7 Cu2 112.98(13) . . ?
C36 N8 C32 118.8(2) . . ?
C36 N8 Cu2 128.21(16) . . ?
C32 N8 Cu2 112.86(14) . . ?
C24 N6 C20 119.11(19) . . ?
C24 N6 Cu2 126.64(15) . . ?
C20 N6 Cu2 113.87(14) . . ?
N3 C12 C11 122.1(2) . . ?
N3 C12 H12 118.9 . . ?
C11 C12 H12 118.9 . . ?
N2 C2 C3 122.0(2) . . ?
N2 C2 C1 115.11(19) . . ?
C3 C2 C1 122.8(2) . . ?
C10 C9 C8 119.0(2) . . ?
C10 C9 H9 120.5 . . ?
C8 C9 H9 120.5 . . ?
C5 C4 C3 118.9(2) . . ?
C5 C4 H4 120.6 . . ?
C3 C4 H4 120.6 . . ?
N3 C8 C9 121.5(2) . . ?
N3 C8 C7 115.03(18) . . ?
C9 C8 C7 123.5(2) . . ?
N1 C13 C14 110.01(18) . . ?
N1 C13 H13A 109.7 . . ?
C14 C13 H13A 109.7 . . ?
N1 C13 H13B 109.7 . . ?
C14 C13 H13B 109.7 . . ?
H13A C13 H13B 108.2 . . ?
C4 C3 C2 118.9(2) . . ?
C4 C3 H3 120.6 . . ?
C2 C3 H3 120.6 . . ?
N4 C14 C15 121.8(2) . . ?
N4 C14 C13 115.23(19) . . ?
C15 C14 C13 122.9(2) . . ?
N1 C7 C8 109.51(17) . . ?
N1 C7 H7A 109.8 . . ?
C8 C7 H7A 109.8 . . ?
N1 C7 H7B 109.8 . . ?
C8 C7 H7B 109.8 . . ?
H7A C7 H7B 108.2 . . ?
C4 C5 C6 119.1(2) . . ?
C4 C5 H5 120.4 . . ?
C6 C5 H5 120.4 . . ?
N2 C6 C5 122.2(2) . . ?
N2 C6 H6 118.9 . . ?
C5 C6 H6 118.9 . . ?
C11 C10 C9 119.4(2) . . ?
C11 C10 H10 120.3 . . ?
C9 C10 H10 120.3 . . ?
N1 C1 C2 109.41(17) . . ?
N1 C1 H1A 109.8 . . ?
C2 C1 H1A 109.8 . . ?
N1 C1 H1B 109.8 . . ?
C2 C1 H1B 109.8 . . ?
H1A C1 H1B 108.2 . . ?
C10 C11 C12 118.9(2) . . ?
C10 C11 H11 120.5 . . ?
C12 C11 H11 120.5 . . ?
C15 C16 C17 119.5(2) . . ?
C15 C16 H16 120.2 . . ?
C17 C16 H16 120.2 . . ?
C16 C15 C14 118.8(2) . . ?
C16 C15 H15 120.6 . . ?
C14 C15 H15 120.6 . . ?
C16 C17 C18 118.7(3) . . ?
C16 C17 H17 120.6 . . ?
C18 C17 H17 120.6 . . ?
N8 C32 C33 122.0(2) . . ?
N8 C32 C31 115.47(18) . . ?
C33 C32 C31 122.6(2) . . ?
N5 C25 C26 109.00(16) . . ?
N5 C25 H25A 109.9 . . ?
C26 C25 H25A 109.9 . . ?
N5 C25 H25B 109.9 . . ?
C26 C25 H25B 109.9 . . ?
H25A C25 H25B 108.3 . . ?
N5 C19 C20 109.31(16) . . ?
N5 C19 H19A 109.8 . . ?
C20 C19 H19A 109.8 . . ?
N5 C19 H19B 109.8 . . ?
C20 C19 H19B 109.8 . . ?
H19A C19 H19B 108.3 . . ?
N6 C24 C23 122.0(2) . . ?
N6 C24 H24 119.0 . . ?
C23 C24 H24 119.0 . . ?
N6 C20 C21 122.0(2) . . ?
N6 C20 C19 115.06(18) . . ?
C21 C20 C19 122.9(2) . . ?
N7 C26 C27 122.10(19) . . ?
N7 C26 C25 115.20(17) . . ?
C27 C26 C25 122.66(18) . . ?
N5 C31 C32 110.32(17) . . ?
N5 C31 H31A 109.6 . . ?
C32 C31 H31A 109.6 . . ?
N5 C31 H31B 109.6 . . ?
C32 C31 H31B 109.6 . . ?
H31A C31 H31B 108.1 . . ?
N8 C36 C35 122.4(2) . . ?
N8 C36 H36 118.8 . . ?
C35 C36 H36 118.8 . . ?
C22 C21 C20 118.7(2) . . ?
C22 C21 H21 120.6 . . ?
C20 C21 H21 120.6 . . ?
N7 C30 C29 122.6(2) . . ?
N7 C30 H30 118.7 . . ?
C29 C30 H30 118.7 . . ?
C26 C27 C28 118.7(2) . . ?
C26 C27 H27 120.6 . . ?
C28 C27 H27 120.6 . . ?
C28 C29 C30 118.5(2) . . ?
C28 C29 H29 120.8 . . ?
C30 C29 H29 120.8 . . ?
C34 C33 C32 119.0(2) . . ?
C34 C33 H33 120.5 . . ?
C32 C33 H33 120.5 . . ?
C23 C22 C21 119.2(2) . . ?
C23 C22 H22 120.4 . . ?
C21 C22 H22 120.4 . . ?
C33 C34 C35 119.1(2) . . ?
C33 C34 H34 120.4 . . ?
C35 C34 H34 120.4 . . ?
C36 C35 C34 118.8(2) . . ?
C36 C35 H35 120.6 . . ?
C34 C35 H35 120.6 . . ?
C22 C23 C24 118.9(2) . . ?
C22 C23 H23 120.6 . . ?
C24 C23 H23 120.6 . . ?
C29 C28 C27 119.3(2) . . ?
C29 C28 H28 120.3 . . ?
C27 C28 H28 120.3 . . ?
N4 C18 C17 122.0(2) . . ?
N4 C18 H18 119.0 . . ?
C17 C18 H18 119.0 . . ?

loop_
_geom_bond_atom_site_label_1
_geom_bond_atom_site_label_2
_geom_bond_distance
_geom_bond_site_symmetry_2
_geom_bond_publ_flag
Br1 Cu1 2.3765(3) . ?
Cu2 N5 2.0391(17) . ?
Cu2 N6 2.0498(17) . ?
Cu2 N7 2.0648(17) . ?
Cu2 N8 2.1072(18) . ?
Cu2 Br2 2.3767(3) . ?
Cu1 N1 2.0387(17) . ?
Cu1 N3 2.0515(17) . ?
Cu1 N2 2.0642(18) . ?
Cu1 N4 2.1163(18) . ?
Cl1 O2 1.420(2) . ?
Cl1 O1 1.4226(18) . ?
Cl1 O3 1.426(2) . ?
Cl1 O4 1.4345(18) . ?
Cl2 O7 1.425(2) . ?
Cl2 O5 1.4266(18) . ?
Cl2 O6 1.432(2) . ?
Cl2 O8 1.4346(18) . ?
N3 C12 1.339(3) . ?
N3 C8 1.348(3) . ?
N2 C6 1.341(3) . ?
N2 C2 1.342(3) . ?
N4 C18 1.337(3) . ?
N4 C14 1.342(3) . ?
N1 C7 1.483(3) . ?
N1 C1 1.485(3) . ?
N1 C13 1.486(3) . ?
N5 C31 1.481(3) . ?
N5 C19 1.483(3) . ?
N5 C25 1.485(3) . ?
N7 C30 1.340(3) . ?
N7 C26 1.346(3) . ?
N8 C36 1.338(3) . ?
N8 C32 1.343(3) . ?
N6 C24 1.339(3) . ?
N6 C20 1.341(3) . ?
C12 C11 1.384(3) . ?
C12 H12 0.9300 . ?
C2 C3 1.388(3) . ?
C2 C1 1.500(3) . ?
C9 C10 1.381(4) . ?
C9 C8 1.391(3) . ?
C9 H9 0.9300 . ?
C4 C5 1.383(4) . ?
C4 C3 1.388(4) . ?
C4 H4 0.9300 . ?
C8 C7 1.496(3) . ?
C13 C14 1.507(3) . ?
C13 H13A 0.9700 . ?
C13 H13B 0.9700 . ?
C3 H3 0.9300 . ?
C14 C15 1.393(3) . ?
C7 H7A 0.9700 . ?
C7 H7B 0.9700 . ?
C5 C6 1.384(3) . ?
C5 H5 0.9300 . ?
C6 H6 0.9300 . ?
C10 C11 1.380(4) . ?
C10 H10 0.9300 . ?
C1 H1A 0.9700 . ?
C1 H1B 0.9700 . ?
C11 H11 0.9300 . ?
C16 C15 1.376(4) . ?
C16 C17 1.380(4) . ?
C16 H16 0.9300 . ?
C15 H15 0.9300 . ?
C17 C18 1.393(3) . ?
C17 H17 0.9300 . ?
C32 C33 1.388(3) . ?
C32 C31 1.505(3) . ?
C25 C26 1.503(3) . ?
C25 H25A 0.9700 . ?
C25 H25B 0.9700 . ?
C19 C20 1.504(3) . ?
C19 H19A 0.9700 . ?
C19 H19B 0.9700 . ?
C24 C23 1.389(3) . ?
C24 H24 0.9300 . ?
C20 C21 1.388(3) . ?
C26 C27 1.389(3) . ?
C31 H31A 0.9700 . ?
C31 H31B 0.9700 . ?
C36 C35 1.385(3) . ?
C36 H36 0.9300 . ?
C21 C22 1.386(4) . ?
C21 H21 0.9300 . ?
C30 C29 1.389(3) . ?
C30 H30 0.9300 . ?
C27 C28 1.389(3) . ?
C27 H27 0.9300 . ?
C29 C28 1.386(3) . ?
C29 H29 0.9300 . ?
C33 C34 1.379(4) . ?
C33 H33 0.9300 . ?
C22 C23 1.381(4) . ?
C22 H22 0.9300 . ?
C34 C35 1.386(4) . ?
C34 H34 0.9300 . ?
C35 H35 0.9300 . ?
C23 H23 0.9300 . ?
C28 H28 0.9300 . ?
C18 H18 0.9300 . ?
